data_7056219
loop_
_publ_author_name
'Wang, Hui-Sheng'
'Yang, Feng-Jun'
'Long, Qiao-Qiao'
'Huang, Zhi-Yong'
'Chen, Wei'
'Pan, Zhiquan'

_publ_section_title
;
 Syntheses, Crystal Structures, and Magnetic Properties of a Family of
 Heterometallic Octanuclear [Cu6Ln2] (Ln = Dy(III), Tb(III), Ho(III),
 Er(III), and Gd(III)) Complexes
;
_journal_name_full 'New J. Chem.'
_journal_paper_doi 10.1039/C7NJ00459A
_journal_year 2017
_chemical_formula_sum 'C45 H50 Cl6 Cu6 Gd2 N8 O13'
_chemical_formula_weight 1819.37
_space_group_crystal_system trigonal
_space_group_IT_number 167
_space_group_name_Hall '-R 3 2"c'
_space_group_name_H-M_alt 'R -3 c :H'
_symmetry_space_group_name_Hall '-R 3 2"c'
_symmetry_space_group_name_H-M 'R -3 c :H'
_atom_sites_solution_hydrogens mixed
_audit_creation_method SHELXL-2014/7
_audit_update_record
;
2017-05-04 deposited with the CCDC.
2017-05-23 downloaded from the CCDC.
;
_cell_angle_alpha 90
_cell_angle_beta 90
_cell_angle_gamma 120
_cell_formula_units_Z 6
_cell_length_a 15.6116(5)
_cell_length_b 15.6116(5)
_cell_length_c 44.947(3)
_cell_measurement_reflns_used 3926
_cell_measurement_temperature 173(2)
_cell_measurement_theta_max 25.3051
_cell_measurement_theta_min 3.1470
_cell_volume 9486.9(8)
_computing_cell_refinement 'Bruker SMART'
_computing_data_collection 'Bruker SMART'
_computing_data_reduction 'Bruker SAINT'
_computing_molecular_graphics 'Bruker SHELXTL'
_computing_publication_material 'Bruker SHELXTL'
_computing_structure_refinement 'SHELXL-2014/7 (Sheldrick, 2014)'
_computing_structure_solution 'SHELXS-97 (Sheldrick, 1990)'
_diffrn_ambient_temperature 173(2)
_diffrn_measured_fraction_theta_full 0.986
_diffrn_measured_fraction_theta_max 0.986
_diffrn_measurement_device_type 'PHOTON100 CMOS detector'
_diffrn_measurement_method 'omega scan'
_diffrn_radiation_type MoK\a
_diffrn_radiation_wavelength 0.71073
_diffrn_reflns_av_R_equivalents 0.0759
_diffrn_reflns_av_unetI/netI 0.0422
_diffrn_reflns_Laue_measured_fraction_full 0.986
_diffrn_reflns_Laue_measured_fraction_max 0.986
_diffrn_reflns_limit_h_max 18
_diffrn_reflns_limit_h_min -18
_diffrn_reflns_limit_k_max 18
_diffrn_reflns_limit_k_min -18
_diffrn_reflns_limit_l_max 53
_diffrn_reflns_limit_l_min -44
_diffrn_reflns_number 13282
_diffrn_reflns_point_group_measured_fraction_full 0.986
_diffrn_reflns_point_group_measured_fraction_max 0.986
_diffrn_reflns_theta_full 24.997
_diffrn_reflns_theta_max 24.997
_diffrn_reflns_theta_min 3.770
_exptl_absorpt_coefficient_mu 4.356
_exptl_absorpt_correction_T_max 0.7452
_exptl_absorpt_correction_T_min 0.5784
_exptl_absorpt_correction_type multi-scan
_exptl_absorpt_process_details 'SADABS (Bruker, 2012)'
_exptl_crystal_colour blue
_exptl_crystal_density_diffrn 1.911
_exptl_crystal_description needle
_exptl_crystal_F_000 5304
_exptl_crystal_size_max 0.10
_exptl_crystal_size_mid 0.07
_exptl_crystal_size_min 0.07
_refine_diff_density_max 2.882
_refine_diff_density_min -1.774
_refine_diff_density_rms 0.177
_refine_ls_extinction_method none
_refine_ls_goodness_of_fit_ref 1.055
_refine_ls_hydrogen_treatment constr
_refine_ls_matrix_type full
_refine_ls_number_parameters 122
_refine_ls_number_reflns 1845
_refine_ls_number_restraints 0
_refine_ls_restrained_S_all 1.055
_refine_ls_R_factor_all 0.0876
_refine_ls_R_factor_gt 0.0540
_refine_ls_shift/su_max 0.000
_refine_ls_shift/su_mean 0.000
_refine_ls_structure_factor_coef Fsqd
_refine_ls_weighting_details 'w=1/[\s^2^(Fo^2^)+(0.0990P)^2^] where P=(Fo^2^+2Fc^2^)/3'
_refine_ls_weighting_scheme calc
_refine_ls_wR_factor_gt 0.1363
_refine_ls_wR_factor_ref 0.1529
_reflns_Friedel_coverage 0.000
_reflns_number_gt 1295
_reflns_number_total 1845
_reflns_threshold_expression 'I > 2\s(I)'
_cod_data_source_file c7nj00459a2.cif
_cod_data_source_block 2
_cod_original_cell_volume 9486.9(9)
_cod_database_code 7056219
_shelx_shelxl_version_number 2014/7
_shelx_space_group_comment
;
The symmetry employed for this shelxl refinement is uniquely defined
by the following loop, which should always be used as a source of
symmetry information in preference to the above space-group names.
They are only intended as comments.
;

loop_
_space_group_symop_operation_xyz
'x, y, z'
'-y, x-y, z'
'-x+y, -x, z'
'y, x, -z+1/2'
'x-y, -y, -z+1/2'
'-x, -x+y, -z+1/2'
'x+2/3, y+1/3, z+1/3'
'-y+2/3, x-y+1/3, z+1/3'
'-x+y+2/3, -x+1/3, z+1/3'
'y+2/3, x+1/3, -z+5/6'
'x-y+2/3, -y+1/3, -z+5/6'
'-x+2/3, -x+y+1/3, -z+5/6'
'x+1/3, y+2/3, z+2/3'
'-y+1/3, x-y+2/3, z+2/3'
'-x+y+1/3, -x+2/3, z+2/3'
'y+1/3, x+2/3, -z+7/6'
'x-y+1/3, -y+2/3, -z+7/6'
'-x+1/3, -x+y+2/3, -z+7/6'
'-x, -y, -z'
'y, -x+y, -z'
'x-y, x, -z'
'-y, -x, z-1/2'
'-x+y, y, z-1/2'
'x, x-y, z-1/2'
'-x+2/3, -y+1/3, -z+1/3'
'y+2/3, -x+y+1/3, -z+1/3'
'x-y+2/3, x+1/3, -z+1/3'
'-y+2/3, -x+1/3, z-1/6'
'-x+y+2/3, y+1/3, z-1/6'
'x+2/3, x-y+1/3, z-1/6'
'-x+1/3, -y+2/3, -z+2/3'
'y+1/3, -x+y+2/3, -z+2/3'
'x-y+1/3, x+2/3, -z+2/3'
'-y+1/3, -x+2/3, z+1/6'
'-x+y+1/3, y+2/3, z+1/6'
'x+1/3, x-y+2/3, z+1/6'

loop_
_atom_site_label
_atom_site_type_symbol
_atom_site_fract_x
_atom_site_fract_y
_atom_site_fract_z
_atom_site_U_iso_or_equiv
_atom_site_adp_type
_atom_site_occupancy
_atom_site_site_symmetry_order
_atom_site_calc_flag
_atom_site_refinement_flags_posn
_atom_site_refinement_flags_adp
_atom_site_refinement_flags_occupancy
C1 C 0.6075(7) 0.2276(7) 0.19947(19) 0.048(2) Uani 1 1 d . . .
H1A H 0.5945 0.2241 0.2211 0.057 Uiso 1 1 calc R U .
H1B H 0.6464 0.1945 0.1956 0.057 Uiso 1 1 calc R U .
C2 C 0.5103(7) 0.1735(7) 0.18306(18) 0.046(2) Uani 1 1 d . . .
H2A H 0.4824 0.1012 0.1850 0.055 Uiso 1 1 calc R U .
H2B H 0.4625 0.1908 0.1917 0.055 Uiso 1 1 calc R U .
C3 C 0.2638(9) 0.0923(11) 0.0786(3) 0.091(5) Uani 1 1 d . . .
H3 H 0.2308 0.0353 0.0908 0.109 Uiso 1 1 calc R U .
C4 C 0.2214(11) 0.0949(14) 0.0525(3) 0.122(7) Uani 1 1 d . . .
H4 H 0.1630 0.0380 0.0458 0.147 Uiso 1 1 calc R U .
C5 C 0.2662(12) 0.1858(15) 0.0350(4) 0.119(6) Uani 1 1 d . . .
H5 H 0.2349 0.1936 0.0179 0.143 Uiso 1 1 calc R U .
C6 C 0.3592(8) 0.2612(12) 0.0451(2) 0.085(4) Uani 1 1 d . . .
H6 H 0.3955 0.3195 0.0336 0.102 Uiso 1 1 calc R U .
C7 C 0.3978(7) 0.2512(9) 0.0713(2) 0.056(3) Uani 1 1 d . . .
C8 C 0.4971(8) 0.3333 0.0833 0.042(3) Uani 1 2 d S T P
Cl1 Cl 0.3145(2) 0.0265(2) 0.14203(7) 0.0719(9) Uani 1 1 d . . .
Cu1 Cu 0.42768(7) 0.17025(8) 0.12357(3) 0.0438(4) Uani 1 1 d . . .
Gd1 Gd 0.6667 0.3333 0.13438(2) 0.0289(3) Uani 1 3 d S T P
N1 N 0.6667 0.3333 0.1904(3) 0.039(3) Uani 1 3 d S T P
N2 N 0.3521(5) 0.1686(7) 0.08777(17) 0.055(2) Uani 1 1 d . . .
O1 O 0.5264(4) 0.2006(4) 0.15296(13) 0.0412(14) Uani 1 1 d . . .
O2 O 0.5261(4) 0.2948(4) 0.10630(12) 0.0384(13) Uani 1 1 d . . .
O3 O 0.0000 0.0000 0.0000 0.24(3) Uani 1 6 d S T P
H3A H 0.0449 0.0140 0.0130 0.294 Uiso 0.1667 1 d R U P
H3B H 0.0223 0.0459 -0.0130 0.294 Uiso 0.1667 1 d R U P

loop_
_atom_site_aniso_label
_atom_site_aniso_U_11
_atom_site_aniso_U_22
_atom_site_aniso_U_33
_atom_site_aniso_U_23
_atom_site_aniso_U_13
_atom_site_aniso_U_12
C1 0.069(6) 0.053(6) 0.020(4) 0.007(4) -0.001(4) 0.030(5)
C2 0.059(6) 0.048(5) 0.023(4) 0.010(4) 0.001(4) 0.020(5)
C3 0.048(7) 0.120(11) 0.047(7) -0.005(7) -0.002(5) -0.001(7)
C4 0.070(9) 0.166(17) 0.058(9) 0.008(10) -0.023(7) 0.004(9)
C5 0.080(10) 0.165(17) 0.075(10) 0.037(11) -0.021(8) 0.034(10)
C6 0.053(7) 0.142(12) 0.039(6) 0.016(7) -0.011(5) 0.034(7)
C7 0.045(5) 0.094(8) 0.026(5) 0.015(5) 0.002(4) 0.034(6)
C8 0.043(5) 0.057(8) 0.031(7) 0.011(6) 0.006(3) 0.029(4)
Cl1 0.0486(15) 0.0634(17) 0.072(2) 0.0194(14) 0.0024(13) 0.0039(13)
Cu1 0.0340(6) 0.0487(7) 0.0370(6) 0.0074(5) 0.0047(5) 0.0120(5)
Gd1 0.0315(3) 0.0315(3) 0.0237(4) 0.000 0.000 0.01577(15)
N1 0.041(4) 0.041(4) 0.036(7) 0.000 0.000 0.020(2)
N2 0.032(4) 0.077(6) 0.033(4) 0.003(4) 0.000(3) 0.011(4)
O1 0.031(3) 0.040(3) 0.034(3) 0.012(3) 0.006(2) 0.004(2)
O2 0.036(3) 0.046(3) 0.032(3) 0.005(3) -0.004(3) 0.019(3)
O3 0.27(4) 0.27(4) 0.20(6) 0.000 0.000 0.13(2)

loop_
_atom_type_symbol
_atom_type_description
_atom_type_scat_dispersion_real
_atom_type_scat_dispersion_imag
_atom_type_scat_source
C C 0.0033 0.0016 'International Tables Vol C Tables 4.2.6.8 and 6.1.1.4'
H H 0.0000 0.0000 'International Tables Vol C Tables 4.2.6.8 and 6.1.1.4'
Cl Cl 0.1484 0.1585 'International Tables Vol C Tables 4.2.6.8 and 6.1.1.4'
Cu Cu 0.3201 1.2651 'International Tables Vol C Tables 4.2.6.8 and 6.1.1.4'
Gd Gd -0.1653 3.9035 'International Tables Vol C Tables 4.2.6.8 and 6.1.1.4'
N N 0.0061 0.0033 'International Tables Vol C Tables 4.2.6.8 and 6.1.1.4'
O O 0.0106 0.0060 'International Tables Vol C Tables 4.2.6.8 and 6.1.1.4'

loop_
_geom_angle_atom_site_label_1
_geom_angle_atom_site_label_2
_geom_angle_atom_site_label_3
_geom_angle
_geom_angle_site_symmetry_1
_geom_angle_site_symmetry_3
N1 C1 C2 112.3(7) . .
N1 C1 H1A 109.2 . .
C2 C1 H1A 109.2 . .
N1 C1 H1B 109.2 . .
C2 C1 H1B 109.2 . .
H1A C1 H1B 107.9 . .
O1 C2 C1 108.9(7) . .
O1 C2 H2A 109.9 . .
C1 C2 H2A 109.9 . .
O1 C2 H2B 109.9 . .
C1 C2 H2B 109.9 . .
H2A C2 H2B 108.3 . .
N2 C3 C4 122.2(14) . .
N2 C3 H3 118.9 . .
C4 C3 H3 118.9 . .
C3 C4 C5 119.5(14) . .
C3 C4 H4 120.3 . .
C5 C4 H4 120.3 . .
C6 C5 C4 115.4(13) . .
C6 C5 H5 122.3 . .
C4 C5 H5 122.3 . .
C7 C6 C5 120.8(13) . .
C7 C6 H6 119.6 . .
C5 C6 H6 119.6 . .
N2 C7 C6 122.1(11) . .
N2 C7 C8 116.0(7) . .
C6 C7 C8 121.8(9) . .
O2 C8 O2 113.8(10) . 17_554
O2 C8 C7 109.5(4) . 17_554
O2 C8 C7 108.3(5) 17_554 17_554
O2 C8 C7 108.3(5) . .
O2 C8 C7 109.5(4) 17_554 .
C7 C8 C7 107.2(11) 17_554 .
O1 Cu1 O2 83.7(2) . .
O1 Cu1 N2 165.4(3) . .
O2 Cu1 N2 81.7(3) . .
O1 Cu1 Cl1 97.41(18) . .
O2 Cu1 Cl1 178.4(2) . .
N2 Cu1 Cl1 97.1(2) . .
O1 Cu1 Gd1 41.51(16) . .
O2 Cu1 Gd1 43.09(16) . .
N2 Cu1 Gd1 123.9(2) . .
Cl1 Cu1 Gd1 137.84(9) . .
O1 Gd1 O1 107.50(16) 2_655 3_665
O1 Gd1 O1 107.50(16) 2_655 .
O1 Gd1 O1 107.50(16) 3_665 .
O1 Gd1 O2 160.3(2) 2_655 .
O1 Gd1 O2 92.0(2) 3_665 .
O1 Gd1 O2 67.3(2) . .
O1 Gd1 O2 67.3(2) 2_655 2_655
O1 Gd1 O2 160.3(2) 3_665 2_655
O1 Gd1 O2 92.0(2) . 2_655
O2 Gd1 O2 93.53(19) . 2_655
O1 Gd1 O2 92.0(2) 2_655 3_665
O1 Gd1 O2 67.3(2) 3_665 3_665
O1 Gd1 O2 160.3(2) . 3_665
O2 Gd1 O2 93.53(19) . 3_665
O2 Gd1 O2 93.53(19) 2_655 3_665
O1 Gd1 N1 68.62(15) 2_655 .
O1 Gd1 N1 68.62(15) 3_665 .
O1 Gd1 N1 68.62(15) . .
O2 Gd1 N1 122.73(14) . .
O2 Gd1 N1 122.73(14) 2_655 .
O2 Gd1 N1 122.73(14) 3_665 .
O1 Gd1 Cu1 135.13(16) 2_655 .
O1 Gd1 Cu1 106.60(15) 3_665 .
O1 Gd1 Cu1 33.35(15) . .
O2 Gd1 Cu1 34.57(14) . .
O2 Gd1 Cu1 88.39(15) 2_655 .
O2 Gd1 Cu1 127.99(15) 3_665 .
N1 Gd1 Cu1 98.37(2) . .
O1 Gd1 Cu1 33.35(15) 2_655 2_655
O1 Gd1 Cu1 135.13(15) 3_665 2_655
O1 Gd1 Cu1 106.60(15) . 2_655
O2 Gd1 Cu1 127.99(15) . 2_655
O2 Gd1 Cu1 34.58(14) 2_655 2_655
O2 Gd1 Cu1 88.39(15) 3_665 2_655
N1 Gd1 Cu1 98.37(2) . 2_655
Cu1 Gd1 Cu1 117.921(11) . 2_655
O1 Gd1 Cu1 106.60(15) 2_655 3_665
O1 Gd1 Cu1 33.35(15) 3_665 3_665
O1 Gd1 Cu1 135.13(15) . 3_665
O2 Gd1 Cu1 88.39(15) . 3_665
O2 Gd1 Cu1 127.99(15) 2_655 3_665
O2 Gd1 Cu1 34.58(14) 3_665 3_665
N1 Gd1 Cu1 98.37(2) . 3_665
Cu1 Gd1 Cu1 117.919(11) . 3_665
Cu1 Gd1 Cu1 117.921(11) 2_655 3_665
C1 N1 C1 112.8(5) . 2_655
C1 N1 C1 112.8(5) . 3_665
C1 N1 C1 112.8(5) 2_655 3_665
C1 N1 Gd1 105.9(6) . .
C1 N1 Gd1 105.9(6) 2_655 .
C1 N1 Gd1 105.9(6) 3_665 .
C7 N2 C3 119.6(10) . .
C7 N2 Cu1 114.0(6) . .
C3 N2 Cu1 126.3(8) . .
C2 O1 Cu1 126.5(5) . .
C2 O1 Gd1 124.8(5) . .
Cu1 O1 Gd1 105.1(2) . .
C8 O2 Cu1 117.9(5) . .
C8 O2 Gd1 139.7(5) . .
Cu1 O2 Gd1 102.3(2) . .
H3A O3 H3B 108.4 . .

loop_
_geom_bond_atom_site_label_1
_geom_bond_atom_site_label_2
_geom_bond_distance
_geom_bond_site_symmetry_2
C1 N1 1.489(10) .
C1 C2 1.510(13) .
C1 H1A 0.9900 .
C1 H1B 0.9900 .
C2 O1 1.402(9) .
C2 H2A 0.9900 .
C2 H2B 0.9900 .
C3 N2 1.359(14) .
C3 C4 1.356(18) .
C3 H3 0.9500 .
C4 C5 1.46(2) .
C4 H4 0.9500 .
C5 C6 1.41(2) .
C5 H5 0.9500 .
C6 C7 1.367(14) .
C6 H6 0.9500 .
C7 N2 1.341(13) .
C7 C8 1.534(13) .
C8 O2 1.380(8) .
C8 O2 1.380(9) 17_554
C8 C7 1.534(13) 17_554
Cl1 Cu1 2.209(3) .
Cu1 O1 1.901(6) .
Cu1 O2 1.939(6) .
Cu1 N2 1.988(8) .
Cu1 Gd1 3.3375(10) .
Gd1 O1 2.291(5) 2_655
Gd1 O1 2.291(5) 3_665
Gd1 O1 2.291(5) .
Gd1 O2 2.334(5) .
Gd1 O2 2.334(5) 2_655
Gd1 O2 2.334(5) 3_665
Gd1 N1 2.517(13) .
Gd1 Cu1 3.3375(10) 2_655
Gd1 Cu1 3.3375(10) 3_665
N1 C1 1.489(10) 2_655
N1 C1 1.489(10) 3_665
O3 H3A 0.8521 .
O3 H3B 0.8521 .

loop_
_geom_torsion_atom_site_label_1
_geom_torsion_atom_site_label_2
_geom_torsion_atom_site_label_3
_geom_torsion_atom_site_label_4
_geom_torsion
_geom_torsion_site_symmetry_1
_geom_torsion_site_symmetry_4
N1 C1 C2 O1 43.0(11) . .
N2 C3 C4 C5 -6(3) . .
C3 C4 C5 C6 8(3) . .
C4 C5 C6 C7 -6(3) . .
C5 C6 C7 N2 3(2) . .
C5 C6 C7 C8 -178.0(14) . .
N2 C7 C8 O2 11.3(12) . .
C6 C7 C8 O2 -167.6(11) . .
N2 C7 C8 O2 135.9(9) . 17_554
C6 C7 C8 O2 -42.9(14) . 17_554
N2 C7 C8 C7 -106.8(9) . 17_554
C6 C7 C8 C7 74.4(11) . 17_554
C2 C1 N1 C1 -163.7(8) . 2_655
C2 C1 N1 C1 67.2(14) . 3_665
C2 C1 N1 Gd1 -48.3(8) . .
C6 C7 N2 C3 -1.0(18) . .
C8 C7 N2 C3 -179.9(10) . .
C6 C7 N2 Cu1 176.5(10) . .
C8 C7 N2 Cu1 -2.3(12) . .
C4 C3 N2 C7 3(2) . .
C4 C3 N2 Cu1 -174.6(13) . .
C1 C2 O1 Cu1 -170.0(6) . .
C1 C2 O1 Gd1 -14.5(10) . .
O2 C8 O2 Cu1 -137.6(5) 17_554 .
C7 C8 O2 Cu1 101.0(6) 17_554 .
C7 C8 O2 Cu1 -15.6(9) . .
O2 C8 O2 Gd1 43.2(5) 17_554 .
C7 C8 O2 Gd1 -78.1(11) 17_554 .
C7 C8 O2 Gd1 165.2(6) . .
